data_2016976
loop_
_publ_author_name
'Calmuschi-Cula, Beatrice'
'Kalf, Irmgard'
'Timofte, Claudia'
'Englert, Ulli'

_publ_section_title
;
 Robust packing in cyclopalladated primary amines: isomorphous crystal
 structures of four complexes with varying substitution patterns
;
_journal_coeditor_code LG3003
_journal_issue 2
_journal_name_full 'Acta Crystallographica Section C'
_journal_page_first m48
_journal_page_last m51
_journal_paper_doi 10.1107/S0108270108043631
_journal_volume 65
_journal_year 2009
_chemical_formula_iupac '[Pd (C8 H9 Br N) I (C6 H7 N)]'
_chemical_formula_moiety 'C14 H16 Br I N2 Pd'
_chemical_formula_sum 'C14 H16 Br I N2 Pd'
_chemical_formula_weight 525.50
_chemical_name_systematic
;
(<i>SP</i>-4-4)-[<i>rac</i>-2-(1-aminoethyl)-5-bromophenyl-
\k^2^<i>C</i>^1^,<i>N</i>]iodido(4-methylpyridine-\k<i>N</i>)palladium(II)
;
_space_group_IT_number 88
_symmetry_cell_setting tetragonal
_symmetry_space_group_name_Hall '-I 4ad'
_symmetry_space_group_name_H-M 'I 41/a :2'
_atom_sites_solution_hydrogens geom
_atom_sites_solution_primary direct
_atom_sites_solution_secondary difmap
_audit_creation_method SHELXL-97
_cell_angle_alpha 90.00
_cell_angle_beta 90.00
_cell_angle_gamma 90.00
_cell_formula_units_Z 16
_cell_length_a 18.8243(9)
_cell_length_b 18.8243(9)
_cell_length_c 18.3193(17)
_cell_measurement_reflns_used 4379
_cell_measurement_temperature 110(2)
_cell_measurement_theta_max 21.71
_cell_measurement_theta_min 2.16
_cell_volume 6491.5(7)
_computing_cell_refinement 'SAINT-Plus (Bruker, 1999)'
_computing_data_collection 'SMART (Bruker, 2001)'
_computing_data_reduction 'SAINT-Plus (Bruker, 1999)'
_computing_molecular_graphics 'PLATON (Spek, 2003)'
_computing_publication_material 'SHELXL97 (Sheldrick, 2008)'
_computing_structure_refinement 'SHELXL97 (Sheldrick, 2008)'
_computing_structure_solution 'SHELXS97 (Sheldrick, 2008)'
_diffrn_ambient_temperature 110(2)
_diffrn_measured_fraction_theta_full .998
_diffrn_measured_fraction_theta_max .998
_diffrn_measurement_device_type 'Bruker SMART APEX CCD'
_diffrn_measurement_method '\w scans'
_diffrn_radiation_monochromator graphite
_diffrn_radiation_source 'fine-focus sealed tube'
_diffrn_radiation_type MoK\a
_diffrn_radiation_wavelength 0.71073
_diffrn_reflns_av_R_equivalents 0.0882
_diffrn_reflns_av_sigmaI/netI 0.0522
_diffrn_reflns_limit_h_max 23
_diffrn_reflns_limit_h_min -23
_diffrn_reflns_limit_k_max 23
_diffrn_reflns_limit_k_min -23
_diffrn_reflns_limit_l_max 22
_diffrn_reflns_limit_l_min -22
_diffrn_reflns_number 38236
_diffrn_reflns_theta_full 26.42
_diffrn_reflns_theta_max 26.42
_diffrn_reflns_theta_min 2.16
_diffrn_standards_decay_% 'no decay'
_diffrn_standards_interval_count 0
_diffrn_standards_interval_time 0
_diffrn_standards_number 0
_exptl_absorpt_coefficient_mu 5.496
_exptl_absorpt_correction_T_max 0.668
_exptl_absorpt_correction_T_min 0.535
_exptl_absorpt_correction_type multi-scan
_exptl_absorpt_process_details 'mulabs as implemented in PLATON (Spek, 2003)'
_exptl_crystal_colour colorless
_exptl_crystal_density_diffrn 2.151
_exptl_crystal_density_method 'not measured'
_exptl_crystal_description rod
_exptl_crystal_F_000 3968
_exptl_crystal_size_max 0.13
_exptl_crystal_size_mid 0.09
_exptl_crystal_size_min 0.08
_refine_diff_density_max .689
_refine_diff_density_min -.518
_refine_ls_extinction_method none
_refine_ls_goodness_of_fit_ref 1.009
_refine_ls_hydrogen_treatment constr
_refine_ls_matrix_type full
_refine_ls_number_parameters 172
_refine_ls_number_reflns 3338
_refine_ls_number_restraints 3
_refine_ls_restrained_S_all 1.010
_refine_ls_R_factor_all 0.0547
_refine_ls_R_factor_gt 0.0318
_refine_ls_shift/su_max 0.001
_refine_ls_shift/su_mean 0.000
_refine_ls_structure_factor_coef Fsqd
_refine_ls_weighting_details 'calc w=1/[\s^2^(Fo^2^)+(0.0200P)^2^+0.0000P] where P=(Fo^2^+2Fc^2^)/3'
_refine_ls_weighting_scheme calc
_refine_ls_wR_factor_gt 0.0563
_refine_ls_wR_factor_ref 0.0592
_reflns_number_gt 2302
_reflns_number_total 3338
_reflns_threshold_expression >2sigma(I)
_cod_data_source_file lg3003.cif
_cod_data_source_block IV
_cod_depositor_comments
;
The following automatic conversions were performed:
'_symmetry_cell_setting' value 'Tetragonal' changed to 'tetragonal'
according to '/home/saulius/struct/CIF-dictionaries/cif_core.dic'
dictionary named 'cif_core.dic' version 2.4.1 from 2010-06-29.

Automatic conversion script
Id: cif_fix_enum 1527 2010-12-29 10:47:43Z saulius 

The following automatic conversions were performed:

'_symmetry_cell_setting' value 'Tetragonal' changed to 'tetragonal'
according to /home/saulius/struct/CIF-dictionaries/cif_core.dic
dictionary named 'cif_core.dic' version 2.4.1 from 2010-06-29.

Automatic conversion script
Id: cif_fix_values 1715 2011-07-08 13:25:40Z adriana 
;
_cod_original_sg_symbol_H-M ' I41/a'
_cod_database_code 2016976
_cod_database_fobs_code 2016976

loop_
_symmetry_equiv_pos_as_xyz
'x, y, z'
'-y+3/4, x+1/4, z+1/4'
'-x+1/2, -y, z+1/2'
'y+3/4, -x+3/4, z+3/4'
'x+1/2, y+1/2, z+1/2'
'-y+5/4, x+3/4, z+3/4'
'-x+1, -y+1/2, z+1'
'y+5/4, -x+5/4, z+5/4'
'-x, -y, -z'
'y-3/4, -x-1/4, -z-1/4'
'x-1/2, y, -z-1/2'
'-y-3/4, x-3/4, -z-3/4'
'-x+1/2, -y+1/2, -z+1/2'
'y-1/4, -x+1/4, -z+1/4'
'x, y+1/2, -z'
'-y-1/4, x-1/4, -z-1/4'

loop_
_atom_site_type_symbol
_atom_site_label
_atom_site_fract_x
_atom_site_fract_y
_atom_site_fract_z
_atom_site_U_iso_or_equiv
_atom_site_adp_type
_atom_site_calc_flag
_atom_site_refinement_flags
_atom_site_occupancy
_atom_site_disorder_assembly
_atom_site_disorder_group
Pd Pd1 0.006586(19) 0.14501(2) 0.31335(2) 0.03317(11) Uani d . 1 B .
I I1 -0.092583(18) 0.125984(18) 0.208469(19) 0.04190(11) Uani d . 1 . .
Br Br1 0.13019(3) 0.19494(3) 0.60213(3) 0.05639(18) Uani d . 1 . .
N N1 -0.0601(2) 0.1064(2) 0.3910(2) 0.0320(10) Uani d . 1 . .
N N2 0.08125(18) 0.1808(2) 0.2424(2) 0.0378(11) Uani d D 1 . .
H H2A 0.0768 0.1564 0.1991 0.045 Uiso calc R 1 A 1
H H2B 0.0729 0.2280 0.2329 0.045 Uiso calc R 1 A 1
C C1 -0.1153(3) 0.1435(3) 0.4177(3) 0.0478(15) Uani d . 1 . .
H H1 -0.1226 0.1922 0.4006 0.062 Uiso calc R 1 . .
C C2 -0.1618(3) 0.1161(3) 0.4681(3) 0.0489(15) Uani d . 1 . .
H H2 -0.2020 0.1451 0.4847 0.064 Uiso calc R 1 . .
C C3 -0.1530(3) 0.0491(3) 0.4954(3) 0.0409(13) Uani d . 1 . .
C C4 -0.0974(3) 0.0121(3) 0.4677(3) 0.0552(16) Uani d . 1 . .
H H4 -0.0893 -0.0368 0.4841 0.072 Uiso calc R 1 . .
C C5 -0.0518(3) 0.0418(3) 0.4169(3) 0.0466(15) Uani d . 1 . .
H H5 -0.0115 0.0134 0.3995 0.061 Uiso calc R 1 . .
C C6 -0.2007(3) 0.0198(3) 0.5537(3) 0.0645(18) Uani d . 1 . .
H H6A -0.1974 -0.0321 0.5541 0.097 Uiso calc R 1 . .
H H6B -0.2499 0.0340 0.5437 0.097 Uiso calc R 1 . .
H H6C -0.1861 0.0386 0.6013 0.097 Uiso calc R 1 . .
C C7 0.1562(3) 0.1725(3) 0.2702(3) 0.0376(18) Uiso d PD 0.792(6) B 1
H H7 0.1873 0.2113 0.2511 0.045 Uiso calc PR 0.792(6) B 1
C C14 0.1843(3) 0.1005(3) 0.2480(4) 0.0426(17) Uiso d PD 0.792(6) B 1
H H14A 0.1538 0.0632 0.2683 0.064 Uiso calc PR 0.792(6) B 1
H H14B 0.2328 0.0946 0.2665 0.064 Uiso calc PR 0.792(6) B 1
H H14C 0.1846 0.0968 0.1946 0.064 Uiso calc PR 0.792(6) B 1
C C7A 0.1489(9) 0.1465(13) 0.2726(8) 0.0376(18) Uiso d PD 0.208(6) B 2
H H7A 0.1469 0.0934 0.2714 0.045 Uiso calc PR 0.208(6) B 2
C C14A 0.2079(12) 0.1763(12) 0.2248(12) 0.0426(17) Uiso d PD 0.208(6) B 2
H H14D 0.2493 0.1876 0.2551 0.064 Uiso calc PR 0.208(6) B 2
H H14E 0.1911 0.2196 0.2005 0.064 Uiso calc PR 0.208(6) B 2
H H14F 0.2212 0.1410 0.1880 0.064 Uiso calc PR 0.208(6) B 2
C C8 0.1510(3) 0.1761(3) 0.3512(3) 0.0410(13) Uani d D 1 . .
C C9 0.0842(2) 0.1640(2) 0.3835(3) 0.0349(12) Uani d . 1 B .
C C10 0.0786(3) 0.1708(2) 0.4588(3) 0.0353(12) Uani d . 1 . .
H H10 0.0326 0.1645 0.4830 0.046 Uiso calc R 1 B .
C C11 0.1391(3) 0.1867(3) 0.4996(3) 0.0410(13) Uani d . 1 B .
C C12 0.2043(3) 0.1976(3) 0.4683(3) 0.0397(13) Uani d . 1 . .
H H12 0.2459 0.2090 0.4983 0.052 Uiso calc R 1 B .
C C13 0.2102(3) 0.1920(3) 0.3931(3) 0.0459(14) Uani d . 1 B .
H H13 0.2563 0.1993 0.3695 0.060 Uiso calc R 1 . .

loop_
_atom_site_aniso_label
_atom_site_aniso_U_11
_atom_site_aniso_U_22
_atom_site_aniso_U_33
_atom_site_aniso_U_12
_atom_site_aniso_U_13
_atom_site_aniso_U_23
Pd1 0.0279(2) 0.0326(2) 0.0390(2) 0.00570(18) -0.00202(18) -0.00062(18)
I1 0.0374(2) 0.0434(2) 0.0449(2) 0.00203(16) -0.00832(17) -0.00009(17)
Br1 0.0491(4) 0.0698(4) 0.0502(4) -0.0099(3) -0.0076(3) -0.0140(3)
N1 0.029(2) 0.028(2) 0.040(3) 0.0043(19) -0.003(2) -0.005(2)
N2 0.028(2) 0.044(3) 0.041(3) 0.012(2) -0.002(2) 0.002(2)
C1 0.040(3) 0.032(3) 0.071(4) 0.000(3) 0.008(3) 0.002(3)
C2 0.033(3) 0.042(3) 0.071(4) -0.005(3) 0.020(3) 0.000(3)
C3 0.044(3) 0.034(3) 0.044(3) -0.013(3) 0.000(3) -0.007(3)
C4 0.069(4) 0.037(3) 0.060(4) 0.005(3) 0.004(3) 0.008(3)
C5 0.059(4) 0.028(3) 0.053(4) 0.012(3) 0.012(3) -0.001(3)
C6 0.067(4) 0.058(4) 0.068(5) -0.015(3) 0.010(4) 0.010(3)
C8 0.031(3) 0.049(3) 0.042(3) 0.006(2) -0.006(3) 0.001(3)
C9 0.029(3) 0.028(3) 0.048(3) 0.004(2) -0.004(2) 0.001(2)
C10 0.034(3) 0.029(3) 0.043(3) 0.003(2) 0.000(3) -0.005(2)
C11 0.047(4) 0.030(3) 0.046(3) 0.006(2) -0.006(3) -0.001(3)
C12 0.030(3) 0.038(3) 0.052(4) 0.004(2) -0.010(3) 0.002(3)
C13 0.025(3) 0.056(4) 0.057(4) 0.009(3) -0.001(3) 0.004(3)

loop_
_atom_type_symbol
_atom_type_description
_atom_type_scat_dispersion_real
_atom_type_scat_dispersion_imag
_atom_type_scat_source
C C .0033 .0016 'International Tables Vol C Tables 4.2.6.8 and 6.1.1.4'
H H .0000 .0000 'International Tables Vol C Tables 4.2.6.8 and 6.1.1.4'
Br Br -.2901 2.4595 'International Tables Vol C Tables 4.2.6.8 and 6.1.1.4'
I I -.4742 1.8119 'International Tables Vol C Tables 4.2.6.8 and 6.1.1.4'
N N .0061 .0033 'International Tables Vol C Tables 4.2.6.8 and 6.1.1.4'
Pd Pd -.9988 1.0072 'International Tables Vol C Tables 4.2.6.8 and 6.1.1.4'

loop_
_geom_angle_atom_site_label_1
_geom_angle_atom_site_label_2
_geom_angle_atom_site_label_3
_geom_angle_site_symmetry_1
_geom_angle_site_symmetry_3
_geom_angle
_geom_angle_publ_flag
C9 Pd1 N2 . . 81.04(19) ?
C9 Pd1 N1 . . 93.83(18) ?
N2 Pd1 N1 . . 174.34(15) ?
C9 Pd1 I1 . . 174.73(15) ?
N2 Pd1 I1 . . 93.84(11) ?
N1 Pd1 I1 . . 91.33(11) ?
C5 N1 C1 . . 116.2(5) ?
C5 N1 Pd1 . . 120.7(3) ?
C1 N1 Pd1 . . 123.2(3) ?
C7 N2 C7A . . 19.3(10) ?
C7 N2 Pd1 . . 113.4(3) ?
C7A N2 Pd1 . . 101.8(8) ?
C7 N2 H2A . . 108.9 ?
C7A N2 H2A . . 100.1 ?
Pd1 N2 H2A . . 108.9 ?
C7 N2 H2B . . 108.9 ?
C7A N2 H2B . . 128.2 ?
Pd1 N2 H2B . . 108.9 ?
H2A N2 H2B . . 107.7 ?
N1 C1 C2 . . 122.9(5) ?
N1 C1 H1 . . 118.5 ?
C2 C1 H1 . . 118.5 ?
C3 C2 C1 . . 121.0(5) ?
C3 C2 H2 . . 119.5 ?
C1 C2 H2 . . 119.5 ?
C4 C3 C2 . . 115.5(5) ?
C4 C3 C6 . . 122.7(5) ?
C2 C3 C6 . . 121.8(5) ?
C3 C4 C5 . . 121.6(5) ?
C3 C4 H4 . . 119.2 ?
C5 C4 H4 . . 119.2 ?
N1 C5 C4 . . 122.8(5) ?
N1 C5 H5 . . 118.6 ?
C4 C5 H5 . . 118.6 ?
C3 C6 H6A . . 109.5 ?
C3 C6 H6B . . 109.5 ?
H6A C6 H6B . . 109.5 ?
C3 C6 H6C . . 109.5 ?
H6A C6 H6C . . 109.5 ?
H6B C6 H6C . . 109.5 ?
C8 C7 N2 . . 105.7(4) ?
C8 C7 C14 . . 109.4(5) ?
N2 C7 C14 . . 109.2(5) ?
C8 C7 H7 . . 110.8 ?
N2 C7 H7 . . 110.8 ?
C14 C7 H7 . . 110.8 ?
C14A C7A N2 . . 104.1(15) ?
C14A C7A C8 . . 112.6(16) ?
N2 C7A C8 . . 101.9(10) ?
C14A C7A H7A . . 112.5 ?
N2 C7A H7A . . 112.5 ?
C8 C7A H7A . . 112.5 ?
C7A C14A H14D . . 109.5 ?
C7A C14A H14E . . 109.5 ?
H14D C14A H14E . . 109.5 ?
C7A C14A H14F . . 109.5 ?
H14D C14A H14F . . 109.5 ?
H14E C14A H14F . . 109.5 ?
C13 C8 C9 . . 121.3(5) ?
C13 C8 C7 . . 120.7(5) ?
C9 C8 C7 . . 118.0(5) ?
C13 C8 C7A . . 128.0(8) ?
C9 C8 C7A . . 108.1(8) ?
C7 C8 C7A . . 19.3(10) ?
C10 C9 C8 . . 118.1(5) ?
C10 C9 Pd1 . . 127.2(4) ?
C8 C9 Pd1 . . 114.6(4) ?
C9 C10 C11 . . 119.3(5) ?
C9 C10 H10 . . 120.3 ?
C11 C10 H10 . . 120.3 ?
C12 C11 C10 . . 122.7(5) ?
C12 C11 Br1 . . 118.8(4) ?
C10 C11 Br1 . . 118.5(4) ?
C11 C12 C13 . . 118.4(5) ?
C11 C12 H12 . . 120.8 ?
C13 C12 H12 . . 120.8 ?
C12 C13 C8 . . 120.3(5) ?
C12 C13 H13 . . 119.9 ?
C8 C13 H13 . . 119.9 ?

loop_
_geom_bond_atom_site_label_1
_geom_bond_atom_site_label_2
_geom_bond_site_symmetry_2
_geom_bond_distance
_geom_bond_publ_flag
Pd1 C9 . 1.979(5) ?
Pd1 N2 . 2.029(4) ?
Pd1 N1 . 2.031(4) ?
Pd1 I1 . 2.7028(5) ?
Br1 C11 . 1.893(5) ?
N1 C5 . 1.315(6) ?
N1 C1 . 1.344(6) ?
N2 C7 . 1.508(6) ?
N2 C7A . 1.531(16) ?
N2 H2A . 0.9200 ?
N2 H2B . 0.9200 ?
C1 C2 . 1.373(7) ?
C1 H1 . 0.9800 ?
C2 C3 . 1.368(7) ?
C2 H2 . 0.9800 ?
C3 C4 . 1.356(7) ?
C3 C6 . 1.499(7) ?
C4 C5 . 1.385(7) ?
C4 H4 . 0.9800 ?
C5 H5 . 0.9800 ?
C6 H6A . 0.9800 ?
C6 H6B . 0.9800 ?
C6 H6C . 0.9800 ?
C7 C8 . 1.488(8) ?
C7 C14 . 1.511(8) ?
C7 H7 . 1.0000 ?
C14 H14A . 0.9800 ?
C14 H14B . 0.9800 ?
C14 H14C . 0.9800 ?
C7A C14A . 1.522(18) ?
C7A C8 . 1.544(16) ?
C7A H7A . 1.0000 ?
C14A H14D . 0.9800 ?
C14A H14E . 0.9800 ?
C14A H14F . 0.9800 ?
C8 C13 . 1.385(7) ?
C8 C9 . 1.408(7) ?
C9 C10 . 1.389(7) ?
C10 C11 . 1.394(6) ?
C10 H10 . 0.9800 ?
C11 C12 . 1.372(7) ?
C12 C13 . 1.385(7) ?
C12 H12 . 0.9800 ?
C13 H13 . 0.9800 ?

loop_
_geom_torsion_atom_site_label_1
_geom_torsion_atom_site_label_2
_geom_torsion_atom_site_label_3
_geom_torsion_atom_site_label_4
_geom_torsion_site_symmetry_1
_geom_torsion_site_symmetry_2
_geom_torsion_site_symmetry_3
_geom_torsion_site_symmetry_4
_geom_torsion
_geom_torsion_publ_flag
C9 Pd1 N1 C5 . . . . -77.3(4) ?
N2 Pd1 N1 C5 . . . . -52.3(17) ?
I1 Pd1 N1 C5 . . . . 103.8(4) ?
C9 Pd1 N1 C1 . . . . 104.1(4) ?
N2 Pd1 N1 C1 . . . . 129.1(15) ?
I1 Pd1 N1 C1 . . . . -74.9(4) ?
C9 Pd1 N2 C7 . . . . 23.7(3) ?
N1 Pd1 N2 C7 . . . . -1.5(17) ?
I1 Pd1 N2 C7 . . . . -157.5(3) ?
C9 Pd1 N2 C7A . . . . 40.0(8) ?
N1 Pd1 N2 C7A . . . . 14.7(19) ?
I1 Pd1 N2 C7A . . . . -141.3(8) ?
C5 N1 C1 C2 . . . . -1.3(8) ?
Pd1 N1 C1 C2 . . . . 177.4(4) ?
N1 C1 C2 C3 . . . . 1.8(9) ?
C1 C2 C3 C4 . . . . -2.0(8) ?
C1 C2 C3 C6 . . . . 176.3(5) ?
C2 C3 C4 C5 . . . . 1.9(8) ?
C6 C3 C4 C5 . . . . -176.3(5) ?
C1 N1 C5 C4 . . . . 1.3(8) ?
Pd1 N1 C5 C4 . . . . -177.5(4) ?
C3 C4 C5 N1 . . . . -1.7(9) ?
C7A N2 C7 C8 . . . . -84(2) ?
Pd1 N2 C7 C8 . . . . -28.5(5) ?
C7A N2 C7 C14 . . . . 33.3(18) ?
Pd1 N2 C7 C14 . . . . 89.1(5) ?
C7 N2 C7A C14A . . . . -46.6(19) ?
Pd1 N2 C7A C14A . . . . -175.7(13) ?
C7 N2 C7A C8 . . . . 70.7(19) ?
Pd1 N2 C7A C8 . . . . -58.4(13) ?
N2 C7 C8 C13 . . . . -160.1(5) ?
C14 C7 C8 C13 . . . . 82.3(7) ?
N2 C7 C8 C9 . . . . 18.9(7) ?
C14 C7 C8 C9 . . . . -98.6(6) ?
N2 C7 C8 C7A . . . . 82(2) ?
C14 C7 C8 C7A . . . . -35.9(19) ?
C14A C7A C8 C13 . . . . -37(2) ?
N2 C7A C8 C13 . . . . -147.6(7) ?
C14A C7A C8 C9 . . . . 161.8(13) ?
N2 C7A C8 C9 . . . . 50.9(14) ?
C14A C7A C8 C7 . . . . 37.5(18) ?
N2 C7A C8 C7 . . . . -73.4(19) ?
C13 C8 C9 C10 . . . . 2.1(7) ?
C7 C8 C9 C10 . . . . -176.9(5) ?
C7A C8 C9 C10 . . . . 165.1(9) ?
C13 C8 C9 Pd1 . . . . 178.3(4) ?
C7 C8 C9 Pd1 . . . . -0.7(6) ?
C7A C8 C9 Pd1 . . . . -18.7(10) ?
N2 Pd1 C9 C10 . . . . 163.1(4) ?
N1 Pd1 C9 C10 . . . . -19.3(4) ?
I1 Pd1 C9 C10 . . . . 149.5(12) ?
N2 Pd1 C9 C8 . . . . -12.7(3) ?
N1 Pd1 C9 C8 . . . . 164.9(4) ?
I1 Pd1 C9 C8 . . . . -26.3(17) ?
C8 C9 C10 C11 . . . . -2.2(7) ?
Pd1 C9 C10 C11 . . . . -177.9(3) ?
C9 C10 C11 C12 . . . . 1.5(7) ?
C9 C10 C11 Br1 . . . . -179.5(3) ?
C10 C11 C12 C13 . . . . -0.5(8) ?
Br1 C11 C12 C13 . . . . -179.5(4) ?
C11 C12 C13 C8 . . . . 0.3(8) ?
C9 C8 C13 C12 . . . . -1.1(8) ?
C7 C8 C13 C12 . . . . 177.8(5) ?
C7A C8 C13 C12 . . . . -160.5(12) ?
